data_2219687
loop_
_publ_author_name
'Betz, Richard'
'Kl\"ufers, Peter'
'Mayer, Peter'

_publ_section_title
;
 2,3,4,5,6-Pentabromophenol
;
_journal_coeditor_code RK2109
_journal_issue 10
_journal_name_full 'Acta Crystallographica Section E'
_journal_page_first o1921
_journal_paper_doi 10.1107/S1600536808028602
_journal_volume 64
_journal_year 2008
_chemical_formula_moiety 'C6 H Br5 O'
_chemical_formula_sum 'C6 H Br5 O'
_chemical_formula_weight 488.57
_chemical_name_common 2,3,4,5,6-Pentabromophenol
_chemical_name_systematic
;
2,3,4,5,6-Pentabromophenol
;
_space_group_IT_number 15
_symmetry_cell_setting monoclinic
_symmetry_space_group_name_Hall '-C 2yc'
_symmetry_space_group_name_H-M 'C 1 2/c 1'
_atom_sites_solution_hydrogens geom
_atom_sites_solution_primary direct
_atom_sites_solution_secondary difmap
_audit_creation_method 'form98_non/compatible with shelxl97-2'
_cell_angle_alpha 90.00
_cell_angle_beta 112.118(3)
_cell_angle_gamma 90.00
_cell_formula_units_Z 8
_cell_length_a 32.3058(15)
_cell_length_b 3.9957(2)
_cell_length_c 16.1887(8)
_cell_measurement_reflns_used 8265
_cell_measurement_temperature 200(2)
_cell_measurement_theta_max 27.485
_cell_measurement_theta_min 3.134
_cell_volume 1935.93(17)
_computing_cell_refinement 'SCALEPACK (Otwinowski & Minor 1997)'
_computing_data_collection 'COLLECT (Nonius, 2004)'
_computing_data_reduction 'DENZO and SCALEPACK (Otwinowski & Minor 1997)'
_computing_molecular_graphics
;
ORTEP-3 (Farrugia, 1997) and Mercury (Macrae <i>et al.</i>,
2006)
;
_computing_publication_material 'SHELXL97 (Sheldrick, 2008)'
_computing_structure_refinement 'SHELXL97 (Sheldrick, 2008)'
_computing_structure_solution 'SHELXS97 (Sheldrick, 2008)'
_diffrn_ambient_temperature 200(2)
_diffrn_measured_fraction_theta_full 0.988
_diffrn_measured_fraction_theta_max 0.988
_diffrn_measurement_device '95 mm CCD camera on \k-goniostat'
_diffrn_measurement_device_type 'Nonius Kappa CCD'
_diffrn_measurement_method 'Rotation images; thick slices'
_diffrn_radiation_monochromator 'MONTEL, graded multilayered X-ray optics'
_diffrn_radiation_source 'Rotating anode'
_diffrn_radiation_type MoK\a
_diffrn_radiation_wavelength 0.71073
_diffrn_reflns_av_R_equivalents 0.0541
_diffrn_reflns_av_sigmaI/netI 0.0420
_diffrn_reflns_limit_h_max 41
_diffrn_reflns_limit_h_min -41
_diffrn_reflns_limit_k_max 5
_diffrn_reflns_limit_k_min -4
_diffrn_reflns_limit_l_max 21
_diffrn_reflns_limit_l_min -21
_diffrn_reflns_number 13465
_diffrn_reflns_theta_full 27.57
_diffrn_reflns_theta_max 27.57
_diffrn_reflns_theta_min 3.47
_exptl_absorpt_coefficient_mu 20.704
_exptl_absorpt_correction_T_max 0.355
_exptl_absorpt_correction_T_min 0.062
_exptl_absorpt_correction_type multi-scan
_exptl_absorpt_process_details '(SADABS; Sheldrick, 2001)'
_exptl_crystal_colour colourless
_exptl_crystal_density_diffrn 3.353
_exptl_crystal_density_method 'not measured'
_exptl_crystal_description rod
_exptl_crystal_F_000 1760
_exptl_crystal_size_max 0.28
_exptl_crystal_size_mid 0.08
_exptl_crystal_size_min 0.05
_refine_diff_density_max 0.880
_refine_diff_density_min -1.018
_refine_ls_extinction_coef 0.00087(8)
_refine_ls_extinction_method 'SHELXL97 (Sheldrick, 2008)'
_refine_ls_goodness_of_fit_ref 1.027
_refine_ls_hydrogen_treatment constr
_refine_ls_matrix_type full
_refine_ls_number_parameters 111
_refine_ls_number_reflns 2219
_refine_ls_number_restraints 0
_refine_ls_restrained_S_all 1.027
_refine_ls_R_factor_all 0.0361
_refine_ls_R_factor_gt 0.0300
_refine_ls_shift/su_max 0.001
_refine_ls_shift/su_mean 0.000
_refine_ls_structure_factor_coef Fsqd
_refine_ls_weighting_details 'calc w = 1/[\s^2^(Fo^2^)+(0.0374P)^2^+5.8817P] where P=(Fo^2^+2Fc^2^)/3'
_refine_ls_weighting_scheme calc
_refine_ls_wR_factor_gt 0.0709
_refine_ls_wR_factor_ref 0.0745
_reflns_number_gt 1930
_reflns_number_total 2219
_reflns_threshold_expression I>2\s(I)
_cod_data_source_file rk2109.cif
_cod_data_source_block I
_cod_depositor_comments
;
The following automatic conversions were performed:
'_refine_ls_matrix_type' value 'Full' changed to 'full' according to
'/home/saulius/struct/CIF-dictionaries/cif_core.dic' dictionary named
'cif_core.dic' version 2.4.1 from
2010-06-29.

'_refine_ls_weighting_scheme' value 'Calc' changed to 'calc'
according to '/home/saulius/struct/CIF-dictionaries/cif_core.dic'
dictionary named 'cif_core.dic' version 2.4.1 from 2010-06-29.

Automatic conversion script
Id: cif_fix_enum 1527 2010-12-29 10:47:43Z saulius 

The following automatic conversions were performed:

'_refine_ls_matrix_type' value 'Full' changed to 'full' according to
/home/saulius/struct/CIF-dictionaries/cif_core.dic dictionary named
'cif_core.dic' version 2.4.1 from
2010-06-29.

'_refine_ls_weighting_scheme' value 'Calc' changed to
'calc' according to
/home/saulius/struct/CIF-dictionaries/cif_core.dic dictionary named
'cif_core.dic' version 2.4.1 from 2010-06-29.

Automatic conversion script
Id: cif_fix_values 1715 2011-07-08 13:25:40Z adriana 
;
_cod_original_sg_symbol_H-M 'C 2/c'
_cod_database_code 2219687
_cod_database_fobs_code 2219687

loop_
_symmetry_equiv_pos_as_xyz
'x, y, z'
'-x, y, -z+1/2'
'x+1/2, y+1/2, z'
'-x+1/2, y+1/2, -z+1/2'
'-x, -y, -z'
'x, -y, z-1/2'
'-x+1/2, -y+1/2, -z'
'x+1/2, -y+1/2, z-1/2'

loop_
_atom_site_type_symbol
_atom_site_label
_atom_site_fract_x
_atom_site_fract_y
_atom_site_fract_z
_atom_site_U_iso_or_equiv
_atom_site_adp_type
_atom_site_calc_flag
_atom_site_refinement_flags
_atom_site_occupancy
Br Br1 0.204848(13) 0.51248(10) 0.41077(2) 0.03029(14) Uani d . 1
Br Br2 0.096769(13) 0.38703(10) 0.36125(2) 0.02821(13) Uani d . 1
Br Br3 0.024427(13) 0.61492(11) 0.16493(3) 0.03106(14) Uani d . 1
Br Br4 0.060474(12) 0.97946(11) 0.02144(2) 0.02709(13) Uani d . 1
Br Br5 0.169251(13) 1.09979(10) 0.07733(2) 0.02651(13) Uani d . 1
O O1 0.22213(8) 0.8423(7) 0.26447(18) 0.0289(6) Uani d . 1
H H1 0.2271 0.9643 0.2270 0.043 Uiso calc R 1
C C1 0.17732(11) 0.7978(9) 0.2394(2) 0.0213(7) Uani d . 1
C C2 0.16196(12) 0.6421(9) 0.2996(2) 0.0216(7) Uani d . 1
C C3 0.11662(12) 0.5889(9) 0.2773(2) 0.0211(7) Uani d . 1
C C4 0.08601(11) 0.6883(9) 0.1945(2) 0.0213(7) Uani d . 1
C C5 0.10107(12) 0.8416(8) 0.1339(2) 0.0209(7) Uani d . 1
C C6 0.14663(12) 0.8957(8) 0.1567(2) 0.0197(7) Uani d . 1

loop_
_atom_site_aniso_label
_atom_site_aniso_U_11
_atom_site_aniso_U_22
_atom_site_aniso_U_33
_atom_site_aniso_U_12
_atom_site_aniso_U_13
_atom_site_aniso_U_23
Br1 0.0248(2) 0.0387(3) 0.0229(2) 0.00504(16) 0.00385(16) 0.00541(16)
Br2 0.0300(2) 0.0331(2) 0.0244(2) -0.00243(15) 0.01352(16) 0.00349(14)
Br3 0.0171(2) 0.0443(3) 0.0318(2) -0.00324(15) 0.00924(16) 0.00412(16)
Br4 0.0201(2) 0.0377(2) 0.0212(2) 0.00309(15) 0.00524(15) 0.00423(14)
Br5 0.0238(2) 0.0331(2) 0.0255(2) -0.00301(14) 0.01252(16) 0.00230(14)
O1 0.0160(12) 0.0393(16) 0.0315(14) 0.0005(11) 0.0091(11) 0.0025(12)
C1 0.0146(16) 0.0222(16) 0.0260(17) -0.0013(14) 0.0066(13) -0.0031(14)
C2 0.0188(18) 0.0236(18) 0.0201(16) 0.0003(14) 0.0048(13) -0.0015(13)
C3 0.0237(19) 0.0211(16) 0.0208(17) -0.0001(13) 0.0110(14) -0.0028(13)
C4 0.0146(16) 0.0261(17) 0.0244(17) -0.0029(14) 0.0087(13) -0.0038(14)
C5 0.0196(17) 0.0237(17) 0.0184(15) -0.0001(14) 0.0061(13) -0.0027(13)
C6 0.0213(17) 0.0215(17) 0.0207(16) -0.0026(14) 0.0129(13) -0.0009(13)

loop_
_atom_type_symbol
_atom_type_description
_atom_type_scat_dispersion_real
_atom_type_scat_dispersion_imag
_atom_type_scat_source
C C 0.0033 0.0016 'International Tables Vol C Tables 4.2.6.8 and 6.1.1.4'
H H 0.0000 0.0000 'International Tables Vol C Tables 4.2.6.8 and 6.1.1.4'
Br Br -0.2901 2.4595 'International Tables Vol C Tables 4.2.6.8 and 6.1.1.4'
O O 0.0106 0.0060 'International Tables Vol C Tables 4.2.6.8 and 6.1.1.4'

loop_
_geom_angle_atom_site_label_1
_geom_angle_atom_site_label_2
_geom_angle_atom_site_label_3
_geom_angle
C1 O1 H1 109.5
O1 C1 C6 122.9(3)
O1 C1 C2 117.9(3)
C6 C1 C2 119.1(3)
C3 C2 C1 120.3(3)
C3 C2 Br1 122.1(3)
C1 C2 Br1 117.6(3)
C2 C3 C4 120.4(3)
C2 C3 Br2 119.3(3)
C4 C3 Br2 120.3(3)
C5 C4 C3 119.7(3)
C5 C4 Br3 120.4(2)
C3 C4 Br3 120.0(3)
C4 C5 C6 119.8(3)
C4 C5 Br4 120.7(3)
C6 C5 Br4 119.5(3)
C1 C6 C5 120.7(3)
C1 C6 Br5 117.4(3)
C5 C6 Br5 121.9(3)

loop_
_geom_bond_atom_site_label_1
_geom_bond_atom_site_label_2
_geom_bond_distance
Br1 C2 1.884(3)
Br2 C3 1.888(4)
Br3 C4 1.886(3)
Br4 C5 1.882(3)
Br5 C6 1.886(4)
O1 C1 1.360(4)
O1 H1 0.8400
C1 C6 1.389(5)
C1 C2 1.395(5)
C2 C3 1.387(5)
C3 C4 1.391(5)
C4 C5 1.390(5)
C5 C6 1.393(5)

loop_
_geom_hbond_atom_site_label_D
_geom_hbond_atom_site_label_H
_geom_hbond_atom_site_label_A
_geom_hbond_site_symmetry_A
_geom_hbond_distance_DH
_geom_hbond_distance_HA
_geom_hbond_distance_DA
_geom_hbond_angle_DHA
O1 H1 O1 4 0.84 2.19 2.844(4) 134.1

loop_
_geom_torsion_atom_site_label_1
_geom_torsion_atom_site_label_2
_geom_torsion_atom_site_label_3
_geom_torsion_atom_site_label_4
_geom_torsion
O1 C1 C2 C3 -179.7(3)
C6 C1 C2 C3 -0.6(5)
O1 C1 C2 Br1 0.7(4)
C6 C1 C2 Br1 179.8(3)
C1 C2 C3 C4 0.4(5)
Br1 C2 C3 C4 180.0(3)
C1 C2 C3 Br2 -178.5(3)
Br1 C2 C3 Br2 1.1(4)
C2 C3 C4 C5 0.0(5)
Br2 C3 C4 C5 178.9(3)
C2 C3 C4 Br3 -179.9(3)
Br2 C3 C4 Br3 -1.1(4)
C3 C4 C5 C6 -0.2(5)
Br3 C4 C5 C6 179.7(3)
C3 C4 C5 Br4 -179.9(3)
Br3 C4 C5 Br4 0.1(4)
O1 C1 C6 C5 179.4(3)
C2 C1 C6 C5 0.4(5)
O1 C1 C6 Br5 -0.2(5)
C2 C1 C6 Br5 -179.2(3)
C4 C5 C6 C1 0.0(5)
Br4 C5 C6 C1 179.7(3)
C4 C5 C6 Br5 179.6(3)
Br4 C5 C6 Br5 -0.7(4)

loop_
_cod_related_entry_id
_cod_related_entry_database
_cod_related_entry_code
1 ChemSpider 11359
